data_2206953
loop_
_publ_author_name
'Ping Wang'
'Yong Xiao'
'Zhi-Feng Li'

_publ_section_title
;Diaquatris(nicotinato-\k<i>O</i>)bis(1,10-phenanthroline-\k^2^<i>N</i>,<i>N</i>')lanthanum(III)
 trihydrate
;
_journal_coeditor_code HB6254
_journal_issue 10
_journal_name_full 'Acta Crystallographica Section E'
_journal_page_first m1902
_journal_page_last m1903
_journal_paper_doi 10.1107/S160053680502725X
_journal_volume 61
_journal_year 2005
_chemical_formula_iupac '[La (C6 H4 N O2)3 (C12 H8 N2)2 (H2 O)2], 3H2 O'
_chemical_formula_moiety 'C42 H32 La N7 O8, 3H2 O'
_chemical_formula_sum 'C42 H38 La N7 O11'
_chemical_formula_weight 955.70
_chemical_name_systematic
;
Diaquatris(nicotinato-kO)bis(1,10-phenanthroline-k^2^N,N')lanthanum(III)
trihydrate
;
_space_group_IT_number 2
_symmetry_cell_setting triclinic
_symmetry_space_group_name_Hall '-P 1'
_symmetry_space_group_name_H-M 'P -1'
_atom_sites_solution_hydrogens 'difmap (O-H) and geom (others)'
_atom_sites_solution_primary direct
_atom_sites_solution_secondary difmap
_audit_creation_method SHELXL-97
_cell_angle_alpha 84.9980(10)
_cell_angle_beta 80.8000(10)
_cell_angle_gamma 84.1900(10)
_cell_formula_units_Z 2
_cell_length_a 9.06760(10)
_cell_length_b 12.9618(2)
_cell_length_c 17.9351(3)
_cell_measurement_reflns_used 985
_cell_measurement_temperature 290(2)
_cell_measurement_theta_max 26.7
_cell_measurement_theta_min 3.3
_cell_volume 2064.73(5)
_computing_cell_refinement SMART
_computing_data_collection 'SMART (Bruker, 1998)'
_computing_data_reduction 'SAINT (Bruker, 1998)'
_computing_molecular_graphics 'SHELXTL (Bruker, 1998)'
_computing_publication_material SHELXTL
_computing_structure_refinement 'SHELXL97 (Sheldrick, 1997)'
_computing_structure_solution 'SHELXS97 (Sheldrick, 1997)'
_diffrn_ambient_temperature 290(2)
_diffrn_measured_fraction_theta_full 0.981
_diffrn_measured_fraction_theta_max 0.981
_diffrn_measurement_device_type 'Bruker SMART CCD area-detector'
_diffrn_measurement_method '\f and \w'
_diffrn_radiation_monochromator graphite
_diffrn_radiation_source 'fine-focus sealed tube'
_diffrn_radiation_type MoK\a
_diffrn_radiation_wavelength 0.71073
_diffrn_reflns_av_R_equivalents 0.0199
_diffrn_reflns_av_sigmaI/netI 0.0186
_diffrn_reflns_limit_h_max 12
_diffrn_reflns_limit_h_min -12
_diffrn_reflns_limit_k_max 17
_diffrn_reflns_limit_k_min -18
_diffrn_reflns_limit_l_max 23
_diffrn_reflns_limit_l_min -25
_diffrn_reflns_number 45880
_diffrn_reflns_theta_full 30.67
_diffrn_reflns_theta_max 30.67
_diffrn_reflns_theta_min 1.89
_exptl_absorpt_coefficient_mu 1.104
_exptl_absorpt_correction_T_max 0.811
_exptl_absorpt_correction_T_min 0.791
_exptl_absorpt_correction_type multi-scan
_exptl_absorpt_process_details '(SADABS; Sheldrick, 1996)'
_exptl_crystal_colour colorless
_exptl_crystal_density_diffrn 1.537
_exptl_crystal_density_method 'not measured'
_exptl_crystal_description block
_exptl_crystal_F_000 968
_exptl_crystal_size_max 0.20
_exptl_crystal_size_mid 0.20
_exptl_crystal_size_min 0.18
_refine_diff_density_max 0.503
_refine_diff_density_min -0.263
_refine_ls_extinction_coef 0.0010(2)
_refine_ls_extinction_expression Fc^*^=kFc[1+0.001xFc^2^\l^3^/sin(2\q)]^-1/4^
_refine_ls_extinction_method SHELXL97
_refine_ls_goodness_of_fit_ref 1.038
_refine_ls_hydrogen_treatment constr
_refine_ls_matrix_type full
_refine_ls_number_parameters 552
_refine_ls_number_reflns 12414
_refine_ls_number_restraints 0
_refine_ls_restrained_S_all 1.038
_refine_ls_R_factor_all 0.0237
_refine_ls_R_factor_gt 0.0204
_refine_ls_shift/su_max 0.005
_refine_ls_shift/su_mean 0.000
_refine_ls_structure_factor_coef Fsqd
_refine_ls_weighting_details 'calc w = 1/[\s^2^(Fo^2^)+(0.0318P)^2^+0.2509P] where P = (Fo^2^+2Fc^2^)/3'
_refine_ls_weighting_scheme calc
_refine_ls_wR_factor_gt 0.0532
_refine_ls_wR_factor_ref 0.0542
_reflns_number_gt 11284
_reflns_number_total 12414
_reflns_threshold_expression I>2\s(I)
_cod_data_source_file hb6254.cif
_cod_data_source_block I
_cod_depositor_comments
;
The following automatic conversions were performed:
'_symmetry_cell_setting' value 'Triclinic' changed to 'triclinic'
according to '/home/saulius/struct/CIF-dictionaries/cif_core.dic'
dictionary named 'cif_core.dic' version 2.4.1 from 2010-06-29.

Automatic conversion script
Id: cif_fix_enum 1527 2010-12-29 10:47:43Z saulius 

The following automatic conversions were performed:

'_symmetry_cell_setting' value 'Triclinic' changed to 'triclinic'
according to /home/saulius/struct/CIF-dictionaries/cif_core.dic
dictionary named 'cif_core.dic' version 2.4.1 from 2010-06-29.

Automatic conversion script
Id: cif_fix_values 1715 2011-07-08 13:25:40Z adriana 
;
_cod_database_code 2206953
_cod_database_fobs_code 2206953

loop_
_symmetry_equiv_pos_as_xyz
'x, y, z'
'-x, -y, -z'

loop_
_atom_site_label
_atom_site_fract_x
_atom_site_fract_y
_atom_site_fract_z
_atom_site_U_iso_or_equiv
_atom_site_adp_type
_atom_site_calc_flag
_atom_site_refinement_flags
_atom_site_occupancy
_atom_site_type_symbol
La 0.583247(7) 0.741098(5) 0.735662(4) 0.02918(3) Uani d . 1 La
N1 0.68513(13) 0.90575(8) 0.63803(7) 0.0370(2) Uani d . 1 N
N2 0.50559(14) 0.77384(10) 0.59248(7) 0.0416(3) Uani d . 1 N
C1 0.76622(17) 0.97387(11) 0.65973(9) 0.0433(3) Uani d . 1 C
H1A 0.7733 0.9728 0.7110 0.052 Uiso calc R 1 H
C2 0.84199(19) 1.04749(12) 0.61017(10) 0.0504(4) Uani d . 1 C
H2A 0.8970 1.0939 0.6284 0.060 Uiso calc R 1 H
C3 0.83383(19) 1.04989(12) 0.53496(10) 0.0494(4) Uani d . 1 C
H3A 0.8839 1.0978 0.5010 0.059 Uiso calc R 1 H
C4 0.74891(17) 0.97928(11) 0.50904(8) 0.0422(3) Uani d . 1 C
C5 0.7338(2) 0.97814(14) 0.43089(9) 0.0523(4) Uani d . 1 C
H5A 0.7842 1.0239 0.3952 0.063 Uiso calc R 1 H
C6 0.6482(2) 0.91222(14) 0.40835(9) 0.0537(4) Uani d . 1 C
H6A 0.6412 0.9124 0.3572 0.064 Uiso calc R 1 H
C7 0.56706(18) 0.84125(12) 0.46156(8) 0.0449(3) Uani d . 1 C
C8 0.4698(2) 0.77548(15) 0.44079(10) 0.0578(4) Uani d . 1 C
H8C 0.4593 0.7739 0.3902 0.069 Uiso calc R 1 H
C9 0.3904(2) 0.71375(16) 0.49480(11) 0.0632(5) Uani d . 1 C
H9C 0.3224 0.6719 0.4818 0.076 Uiso calc R 1 H
C10 0.4126(2) 0.71430(14) 0.56997(10) 0.0536(4) Uani d . 1 C
H10C 0.3596 0.6707 0.6062 0.064 Uiso calc R 1 H
C11 0.58103(15) 0.83852(11) 0.53909(8) 0.0372(3) Uani d . 1 C
C12 0.67429(15) 0.90862(10) 0.56325(8) 0.0354(3) Uani d . 1 C
N3 0.49510(14) 0.70097(10) 0.88894(7) 0.0421(3) Uani d . 1 N
N4 0.74812(13) 0.59505(9) 0.81828(7) 0.0393(2) Uani d . 1 N
C13 0.37536(19) 0.75361(14) 0.92443(10) 0.0543(4) Uani d . 1 C
H13A 0.3123 0.7950 0.8957 0.065 Uiso calc R 1 H
C14 0.3396(2) 0.74943(17) 1.00397(12) 0.0676(5) Uani d . 1 C
H14A 0.2561 0.7891 1.0269 0.081 Uiso calc R 1 H
C15 0.4271(3) 0.68774(18) 1.04654(11) 0.0682(5) Uani d . 1 C
H15A 0.4039 0.6844 1.0991 0.082 Uiso calc R 1 H
C16 0.5522(2) 0.62890(15) 1.01191(9) 0.0546(4) Uani d . 1 C
C17 0.6469(3) 0.55723(18) 1.05357(10) 0.0678(6) Uani d . 1 C
H17A 0.6260 0.5510 1.1062 0.081 Uiso calc R 1 H
C18 0.7631(3) 0.49989(16) 1.01882(11) 0.0642(5) Uani d . 1 C
H18A 0.8201 0.4529 1.0473 0.077 Uiso calc R 1 H
C19 0.80165(19) 0.50957(13) 0.93811(10) 0.0501(4) Uani d . 1 C
C20 0.9241(2) 0.45098(15) 0.89952(13) 0.0644(5) Uani d . 1 C
H20A 0.9821 0.4021 0.9261 0.077 Uiso calc R 1 H
C21 0.9572(2) 0.46590(16) 0.82352(12) 0.0669(5) Uani d . 1 C
H21A 1.0386 0.4280 0.7972 0.080 Uiso calc R 1 H
C22 0.86718(19) 0.53947(14) 0.78475(10) 0.0540(4) Uani d . 1 C
H22A 0.8925 0.5498 0.7325 0.065 Uiso calc R 1 H
C24 0.58411(17) 0.63903(11) 0.93208(8) 0.0404(3) Uani d . 1 C
O1 0.59043(16) 0.96134(10) 0.86802(8) 0.0646(3) Uani d . 1 O
O2 0.73590(11) 0.83138(8) 0.81291(6) 0.0416(2) Uani d . 1 O
N7 0.9590(2) 0.77728(19) 1.00024(12) 0.0895(6) Uani d . 1 N
C23 0.71386(16) 0.58049(11) 0.89471(8) 0.0391(3) Uani d . 1 C
C25 0.69444(17) 0.89200(11) 0.86703(8) 0.0409(3) Uani d . 1 C
C26 0.77693(18) 0.87694(12) 0.93379(8) 0.0440(3) Uani d . 1 C
C27 0.7390(2) 0.94261(17) 0.99230(11) 0.0635(5) Uani d . 1 C
H27A 0.6639 0.9968 0.9904 0.076 Uiso calc R 1 H
C28 0.8161(3) 0.9252(2) 1.05367(12) 0.0743(7) Uani d . 1 C
H28A 0.7957 0.9692 1.0930 0.089 Uiso calc R 1 H
C29 0.9213(3) 0.8436(3) 1.05567(14) 0.0748(9) Uani d . 1 C
H29A 0.9705 0.8324 1.0977 0.090 Uiso calc R 1 H
C30 0.8868(2) 0.79661(16) 0.94004(11) 0.0615(5) Uani d . 1 C
H30A 0.9125 0.7534 0.9004 0.074 Uiso calc R 1 H
O3 1.02074(13) 0.75971(11) 0.59165(7) 0.0583(3) Uani d . 1 O
O4 0.81618(11) 0.69314(8) 0.65496(6) 0.0418(2) Uani d . 1 O
C34 0.7637(3) 0.54783(18) 0.46312(13) 0.0783(6) Uani d . 1 C
H34A 0.6972 0.4975 0.4638 0.094 Uiso calc R 1 H
C31 0.91118(15) 0.70821(11) 0.59570(8) 0.0385(3) Uani d . 1 C
C32 0.88553(16) 0.66012(11) 0.52625(8) 0.0406(3) Uani d . 1 C
C33 0.9566(2) 0.69361(16) 0.45572(10) 0.0592(4) Uani d . 1 C
H33A 1.0238 0.7439 0.4532 0.071 Uiso calc R 1 H
N5 0.9350(2) 0.65827(16) 0.39077(9) 0.0778(5) Uani d . 1 N
C35 0.8422(3) 0.58503(19) 0.39578(12) 0.0769(6) Uani d . 1 C
H35A 0.8291 0.5571 0.3515 0.092 Uiso calc R 1 H
C36 0.7848(2) 0.58590(14) 0.52952(11) 0.0585(4) Uani d . 1 C
H36A 0.7324 0.5622 0.5757 0.070 Uiso calc R 1 H
O5 0.30850(13) 0.51845(10) 0.73377(10) 0.0674(4) Uani d . 1 O
O6 0.54465(11) 0.55922(7) 0.70809(6) 0.0429(2) Uani d . 1 O
N6 0.7016(2) 0.25106(12) 0.74967(10) 0.0669(4) Uani d . 1 N
C37 0.44594(16) 0.49545(11) 0.72525(8) 0.0402(3) Uani d . 1 C
C38 0.49871(17) 0.38246(11) 0.73889(8) 0.0410(3) Uani d . 1 C
C39 0.64924(19) 0.34868(12) 0.73132(10) 0.0502(4) Uani d . 1 C
H39A 0.7183 0.3965 0.7124 0.060 Uiso calc R 1 H
C40 0.5987(3) 0.18318(14) 0.77480(12) 0.0736(6) Uani d . 1 C
H40A 0.6326 0.1148 0.7878 0.088 Uiso calc R 1 H
C41 0.4488(3) 0.20853(14) 0.78231(13) 0.0729(6) Uani d . 1 C
H41A 0.3823 0.1584 0.7994 0.087 Uiso calc R 1 H
C42 0.3964(2) 0.30960(13) 0.76430(11) 0.0572(4) Uani d . 1 C
H42A 0.2939 0.3288 0.7691 0.069 Uiso calc R 1 H
O7 0.43149(12) 0.91033(9) 0.76985(7) 0.0503(3) Uani d . 1 O
O8 0.30437(11) 0.71789(8) 0.75547(7) 0.0514(3) Uani d . 1 O
O9 0.14993(15) 0.00103(11) 0.76982(9) 0.0662(3) Uani d . 1 O
O10 0.03720(12) 0.82433(10) 0.73077(7) 0.0555(3) Uani d . 1 O
O11 1.01842(18) 0.19971(12) 0.74285(9) 0.0777(4) Uani d . 1 O
H7B 0.3434 0.9391 0.7685 0.050 Uiso d . 1 H
H8B 0.2195 0.7493 0.7498 0.050 Uiso d . 1 H
H9B 0.1056 0.0600 0.7587 0.050 Uiso d . 1 H
H9A 0.1032 -0.0446 0.7545 0.050 Uiso d . 1 H
H8A 0.2865 0.6562 0.7499 0.050 Uiso d . 1 H
H7A 0.4808 0.9332 0.8004 0.050 Uiso d . 1 H
H10B -0.0480 0.8184 0.7576 0.050 Uiso d . 1 H
H11B 1.0374 0.2380 0.7022 0.050 Uiso d . 1 H
H11A 0.9241 0.2129 0.7539 0.050 Uiso d . 1 H
H10A 0.0380 0.8082 0.6858 0.050 Uiso d . 1 H

loop_
_atom_site_aniso_label
_atom_site_aniso_U_11
_atom_site_aniso_U_22
_atom_site_aniso_U_33
_atom_site_aniso_U_12
_atom_site_aniso_U_13
_atom_site_aniso_U_23
La 0.03010(4) 0.02807(4) 0.02927(4) -0.00298(2) -0.00568(2) 0.00103(2)
N1 0.0434(6) 0.0318(5) 0.0354(6) -0.0034(4) -0.0068(4) 0.0023(4)
N2 0.0459(6) 0.0418(6) 0.0393(6) -0.0085(5) -0.0144(5) 0.0051(5)
C1 0.0535(8) 0.0357(7) 0.0415(7) -0.0067(6) -0.0095(6) 0.0001(6)
C2 0.0582(9) 0.0384(7) 0.0549(9) -0.0136(6) -0.0054(7) 0.0000(7)
C3 0.0557(9) 0.0380(7) 0.0508(9) -0.0096(6) 0.0026(7) 0.0052(6)
C4 0.0462(7) 0.0359(7) 0.0404(7) -0.0004(5) -0.0004(6) 0.0053(5)
C5 0.0623(10) 0.0521(9) 0.0369(8) -0.0027(7) 0.0009(7) 0.0093(7)
C6 0.0645(10) 0.0615(10) 0.0324(7) 0.0009(8) -0.0073(7) 0.0051(7)
C7 0.0524(8) 0.0465(8) 0.0353(7) 0.0042(6) -0.0127(6) 0.0008(6)
C8 0.0706(11) 0.0640(11) 0.0432(9) -0.0019(8) -0.0249(8) -0.0031(8)
C9 0.0736(12) 0.0646(11) 0.0613(11) -0.0185(9) -0.0359(9) 0.0011(9)
C10 0.0605(9) 0.0544(9) 0.0510(9) -0.0172(7) -0.0217(7) 0.0062(7)
C11 0.0403(6) 0.0361(6) 0.0342(6) 0.0028(5) -0.0090(5) 0.0016(5)
C12 0.0385(6) 0.0306(6) 0.0347(6) 0.0020(5) -0.0044(5) 0.0026(5)
N3 0.0437(6) 0.0427(6) 0.0373(6) -0.0056(5) 0.0012(5) 0.0002(5)
N4 0.0414(6) 0.0392(6) 0.0357(6) 0.0007(4) -0.0074(5) 0.0038(5)
C13 0.0512(9) 0.0546(9) 0.0513(9) -0.0022(7) 0.0077(7) -0.0040(7)
C14 0.0693(12) 0.0719(12) 0.0552(11) -0.0089(9) 0.0186(9) -0.0176(9)
C15 0.0866(14) 0.0781(13) 0.0385(9) -0.0214(11) 0.0060(9) -0.0088(9)
C16 0.0724(11) 0.0608(10) 0.0328(7) -0.0234(8) -0.0051(7) -0.0019(7)
C17 0.0978(15) 0.0773(13) 0.0344(8) -0.0281(12) -0.0240(9) 0.0109(8)
C18 0.0809(13) 0.0677(12) 0.0498(10) -0.0376(10) -0.0315(9) 0.0156(9)
C19 0.0571(9) 0.0479(8) 0.0497(9) -0.0139(7) -0.0243(7) 0.0132(7)
C20 0.0574(10) 0.0575(10) 0.0784(13) 0.0034(8) -0.0282(9) 0.0179(9)
C21 0.0525(9) 0.0650(11) 0.0759(13) 0.0187(8) -0.0107(9) 0.0099(10)
C22 0.0510(8) 0.0530(9) 0.0514(9) 0.0115(7) -0.0039(7) 0.0076(7)
C24 0.0497(7) 0.0411(7) 0.0320(6) -0.0156(6) -0.0062(5) 0.0018(5)
O1 0.0824(9) 0.0480(7) 0.0695(8) 0.0144(6) -0.0361(7) -0.0160(6)
O2 0.0454(5) 0.0434(5) 0.0389(5) -0.0078(4) -0.0132(4) -0.0030(4)
N7 0.0940(14) 0.1076(16) 0.0698(12) 0.0225(12) -0.0435(11) -0.0022(11)
C23 0.0461(7) 0.0374(6) 0.0360(7) -0.0109(5) -0.0127(5) 0.0055(5)
C25 0.0525(8) 0.0349(6) 0.0389(7) -0.0112(5) -0.0166(6) 0.0030(5)
C26 0.0518(8) 0.0445(8) 0.0379(7) -0.0078(6) -0.0126(6) 0.0002(6)
C27 0.0716(12) 0.0707(12) 0.0520(10) 0.0014(9) -0.0196(9) -0.0159(9)
C28 0.0733(17) 0.116(2) 0.0490(11) -0.0024(14) -0.0207(11) -0.0267(12)
C29 0.0733(17) 0.142(3) 0.0545(13) 0.0086(17) -0.0398(12) -0.0077(14)
C30 0.0656(11) 0.0661(11) 0.0558(10) 0.0074(9) -0.0247(9) -0.0071(9)
O3 0.0508(6) 0.0791(9) 0.0470(6) -0.0275(6) 0.0008(5) -0.0062(6)
O4 0.0410(5) 0.0433(5) 0.0370(5) -0.0032(4) 0.0031(4) 0.0025(4)
C34 0.1066(17) 0.0650(12) 0.0710(14) -0.0374(12) -0.0148(12) -0.0117(10)
C31 0.0380(6) 0.0386(7) 0.0366(7) -0.0023(5) -0.0018(5) 0.0025(5)
C32 0.0430(7) 0.0384(7) 0.0383(7) -0.0032(5) -0.0021(5) 0.0003(5)
C33 0.0686(11) 0.0689(11) 0.0410(8) -0.0267(9) -0.0002(8) 0.0002(8)
N5 0.1009(14) 0.0941(14) 0.0404(8) -0.0313(11) -0.0031(8) -0.0050(8)
C35 0.1045(17) 0.0810(15) 0.0514(11) -0.0241(13) -0.0157(11) -0.0139(10)
C36 0.0755(11) 0.0491(9) 0.0513(9) -0.0223(8) -0.0018(8) 0.0001(7)
O5 0.0428(6) 0.0450(6) 0.1154(12) -0.0083(5) -0.0113(7) -0.0082(7)
O6 0.0428(5) 0.0329(5) 0.0531(6) -0.0080(4) -0.0059(4) -0.0004(4)
N6 0.0772(11) 0.0470(8) 0.0698(11) 0.0134(7) -0.0034(8) -0.0028(7)
C37 0.0448(7) 0.0341(6) 0.0425(7) -0.0068(5) -0.0070(6) -0.0027(5)
C38 0.0525(8) 0.0329(6) 0.0368(7) -0.0084(5) -0.0004(6) -0.0050(5)
C39 0.0562(9) 0.0395(7) 0.0523(9) -0.0025(6) -0.0027(7) -0.0011(6)
C40 0.1142(18) 0.0333(8) 0.0647(12) 0.0023(9) 0.0038(12) 0.0019(8)
C41 0.1016(17) 0.0368(9) 0.0731(13) -0.0197(9) 0.0151(12) -0.0010(8)
C42 0.0667(10) 0.0407(8) 0.0610(11) -0.0157(7) 0.0082(8) -0.0066(7)
O7 0.0448(5) 0.0431(6) 0.0644(7) 0.0063(4) -0.0147(5) -0.0125(5)
O8 0.0345(5) 0.0436(6) 0.0783(8) -0.0020(4) -0.0127(5) -0.0097(5)
O9 0.0579(7) 0.0618(8) 0.0851(10) 0.0084(6) -0.0316(7) -0.0183(7)
O10 0.0405(5) 0.0649(7) 0.0644(7) -0.0026(5) -0.0147(5) -0.0141(6)
O11 0.0789(9) 0.0736(9) 0.0728(10) 0.0107(7) -0.0076(7) 0.0114(7)

loop_
_atom_type_symbol
_atom_type_description
_atom_type_scat_dispersion_real
_atom_type_scat_dispersion_imag
_atom_type_scat_source
C C 0.0033 0.0016 'International Tables Vol C Tables 4.2.6.8 and 6.1.1.4'
H H 0.0000 0.0000 'International Tables Vol C Tables 4.2.6.8 and 6.1.1.4'
N N 0.0061 0.0033 'International Tables Vol C Tables 4.2.6.8 and 6.1.1.4'
O O 0.0106 0.0060 'International Tables Vol C Tables 4.2.6.8 and 6.1.1.4'
La La -0.2871 2.4523 'International Tables Vol C Tables 4.2.6.8 and 6.1.1.4'

loop_
_geom_angle_atom_site_label_1
_geom_angle_atom_site_label_2
_geom_angle_atom_site_label_3
_geom_angle
_geom_angle_publ_flag
O4 La O6 78.67(3) n
O4 La O2 87.40(4) n
O6 La O2 139.00(3) n
O4 La O7 135.61(4) n
O6 La O7 139.88(3) n
O2 La O7 73.61(3) n
O4 La O8 142.05(4) n
O6 La O8 70.36(3) n
O2 La O8 130.48(4) n
O7 La O8 69.63(4) n
O4 La N2 77.16(4) n
O6 La N2 78.56(4) n
O2 La N2 135.62(3) n
O7 La N2 88.87(4) n
O8 La N2 75.68(4) n
O4 La N3 130.98(4) n
O6 La N3 92.29(4) n
O2 La N3 68.38(4) n
O7 La N3 78.83(4) n
O8 La N3 72.84(4) n
N2 La N3 148.49(4) n
O4 La N4 72.59(3) n
O6 La N4 69.06(4) n
O2 La N4 70.00(3) n
O7 La N4 132.05(4) n
O8 La N4 113.97(4) n
N2 La N4 139.07(4) n
N3 La N4 59.39(4) n
O4 La N1 67.43(3) n
O6 La N1 129.96(3) n
O2 La N1 76.40(3) n
O7 La N1 69.21(4) n
O8 La N1 117.91(4) n
N2 La N1 59.23(3) n
N3 La N1 137.74(4) n
N4 La N1 128.12(3) n
C1 N1 C12 117.60(12) ?
C1 N1 La 121.35(9) ?
C12 N1 La 120.17(8) ?
C10 N2 C11 117.76(13) ?
C10 N2 La 120.73(10) ?
C11 N2 La 120.52(9) ?
N1 C1 C2 123.96(15) ?
N1 C1 H1A 118.0 ?
C2 C1 H1A 118.0 ?
C3 C2 C1 118.89(15) ?
C3 C2 H2A 120.6 ?
C1 C2 H2A 120.6 ?
C2 C3 C4 119.37(14) ?
C2 C3 H3A 120.3 ?
C4 C3 H3A 120.3 ?
C3 C4 C12 117.91(14) ?
C3 C4 C5 122.44(14) ?
C12 C4 C5 119.65(15) ?
C6 C5 C4 120.99(15) ?
C6 C5 H5A 119.5 ?
C4 C5 H5A 119.5 ?
C5 C6 C7 121.32(15) ?
C5 C6 H6A 119.3 ?
C7 C6 H6A 119.3 ?
C8 C7 C11 117.51(15) ?
C8 C7 C6 122.97(15) ?
C11 C7 C6 119.50(15) ?
C9 C8 C7 119.92(16) ?
C9 C8 H8C 120.0 ?
C7 C8 H8C 120.0 ?
C8 C9 C10 118.98(16) ?
C8 C9 H9C 120.5 ?
C10 C9 H9C 120.5 ?
N2 C10 C9 123.46(16) ?
N2 C10 H10C 118.3 ?
C9 C10 H10C 118.3 ?
N2 C11 C7 122.31(14) ?
N2 C11 C12 118.47(12) ?
C7 C11 C12 119.19(13) ?
N1 C12 C4 122.26(13) ?
N1 C12 C11 118.41(12) ?
C4 C12 C11 119.32(13) ?
C13 N3 C24 117.69(14) ?
C13 N3 La 120.28(11) ?
C24 N3 La 121.30(9) ?
C22 N4 C23 117.53(13) ?
C22 N4 La 120.99(10) ?
C23 N4 La 121.43(9) ?
N3 C13 C14 122.70(18) ?
N3 C13 H13A 118.7 ?
C14 C13 H13A 118.7 ?
C15 C14 C13 119.56(18) ?
C15 C14 H14A 120.2 ?
C13 C14 H14A 120.2 ?
C14 C15 C16 119.96(17) ?
C14 C15 H15A 120.0 ?
C16 C15 H15A 120.0 ?
C15 C16 C24 117.56(17) ?
C15 C16 C17 123.12(17) ?
C24 C16 C17 119.30(18) ?
C18 C17 C16 121.76(17) ?
C18 C17 H17A 119.1 ?
C16 C17 H17A 119.1 ?
C17 C18 C19 120.78(17) ?
C17 C18 H18A 119.6 ?
C19 C18 H18A 119.6 ?
C20 C19 C23 118.00(15) ?
C20 C19 C18 122.39(16) ?
C23 C19 C18 119.60(17) ?
C21 C20 C19 119.55(15) ?
C21 C20 H20A 120.2 ?
C19 C20 H20A 120.2 ?
C20 C21 C22 119.05(17) ?
C20 C21 H21A 120.5 ?
C22 C21 H21A 120.5 ?
N4 C22 C21 123.81(17) ?
N4 C22 H22A 118.1 ?
C21 C22 H22A 118.1 ?
N3 C24 C16 122.48(15) ?
N3 C24 C23 118.62(12) ?
C16 C24 C23 118.89(14) ?
C25 O2 La 130.85(9) ?
C30 N7 C29 116.3(2) ?
N4 C23 C19 122.02(14) ?
N4 C23 C24 118.41(12) ?
C19 C23 C24 119.57(14) ?
O1 C25 O2 124.44(13) ?
O1 C25 C26 117.61(14) ?
O2 C25 C26 117.94(13) ?
C30 C26 C27 118.63(16) ?
C30 C26 C25 121.48(15) ?
C27 C26 C25 119.84(15) ?
C28 C27 C26 118.2(2) ?
C28 C27 H27A 120.9 ?
C26 C27 H27A 120.9 ?
C29 C28 C27 119.3(2) ?
C29 C28 H28A 120.4 ?
C27 C28 H28A 120.4 ?
N7 C29 C28 123.9(2) ?
N7 C29 H29A 118.0 ?
C28 C29 H29A 118.0 ?
N7 C30 C26 123.62(19) ?
N7 C30 H30A 118.2 ?
C26 C30 H30A 118.2 ?
C31 O4 La 151.35(9) ?
C35 C34 C36 119.22(19) ?
C35 C34 H34A 120.4 ?
C36 C34 H34A 120.4 ?
O3 C31 O4 124.76(14) ?
O3 C31 C32 118.85(13) ?
O4 C31 C32 116.38(12) ?
C33 C32 C36 117.60(16) ?
C33 C32 C31 120.28(14) ?
C36 C32 C31 122.01(14) ?
N5 C33 C32 124.12(17) ?
N5 C33 H33A 117.9 ?
C32 C33 H33A 117.9 ?
C35 N5 C33 116.95(17) ?
N5 C35 C34 123.37(19) ?
N5 C35 H35A 118.3 ?
C34 C35 H35A 118.3 ?
C34 C36 C32 118.67(17) ?
C34 C36 H36A 120.7 ?
C32 C36 H36A 120.7 ?
C37 O6 La 138.33(9) ?
C39 N6 C40 116.62(18) ?
O5 C37 O6 125.39(14) ?
O5 C37 C38 116.97(13) ?
O6 C37 C38 117.62(13) ?
C39 C38 C42 117.71(15) ?
C39 C38 C37 121.61(13) ?
C42 C38 C37 120.56(15) ?
N6 C39 C38 123.73(16) ?
N6 C39 H39A 118.1 ?
C38 C39 H39A 118.1 ?
N6 C40 C41 123.83(18) ?
N6 C40 H40A 118.1 ?
C41 C40 H40A 118.1 ?
C40 C41 C42 118.98(19) ?
C40 C41 H41A 120.5 ?
C42 C41 H41A 120.5 ?
C41 C42 C38 119.1(2) ?
C41 C42 H42A 120.5 ?
C38 C42 H42A 120.5 ?
La O7 H7B 138.5 ?
La O7 H7A 102.7 ?
H7B O7 H7A 116.5 ?
La O8 H8B 142.8 ?
La O8 H8A 112.7 ?
H8B O8 H8A 99.3 ?
H9B O9 H9A 107.0 ?
H10B O10 H10A 111.5 ?
H11B O11 H11A 101.5 ?

loop_
_geom_bond_atom_site_label_1
_geom_bond_atom_site_label_2
_geom_bond_distance
_geom_bond_publ_flag
La O4 2.4199(10) yes
La O6 2.5200(10) yes
La O2 2.5355(10) yes
La O7 2.5367(10) yes
La O8 2.5416(10) yes
La N2 2.7565(12) yes
La N3 2.7566(12) yes
La N4 2.7678(11) yes
La N1 2.7757(11) yes
N1 C1 1.3247(18) ?
N1 C12 1.3574(18) ?
N2 C10 1.328(2) ?
N2 C11 1.3617(18) ?
C1 C2 1.401(2) ?
C1 H1A 0.9300 ?
C2 C3 1.360(2) ?
C2 H2A 0.9300 ?
C3 C4 1.406(2) ?
C3 H3A 0.9300 ?
C4 C12 1.4149(18) ?
C4 C5 1.431(2) ?
C5 C6 1.338(3) ?
C5 H5A 0.9300 ?
C6 C7 1.434(2) ?
C6 H6A 0.9300 ?
C7 C8 1.399(2) ?
C7 C11 1.413(2) ?
C8 C9 1.362(3) ?
C8 H8C 0.9300 ?
C9 C10 1.395(2) ?
C9 H9C 0.9300 ?
C10 H10C 0.9300 ?
C11 C12 1.439(2) ?
N3 C13 1.325(2) ?
N3 C24 1.3619(19) ?
N4 C22 1.325(2) ?
N4 C23 1.3571(18) ?
C13 C14 1.409(3) ?
C13 H13A 0.9300 ?
C14 C15 1.345(3) ?
C14 H14A 0.9300 ?
C15 C16 1.392(3) ?
C15 H15A 0.9300 ?
C16 C24 1.412(2) ?
C16 C17 1.443(3) ?
C17 C18 1.328(3) ?
C17 H17A 0.9300 ?
C18 C19 1.431(3) ?
C18 H18A 0.9300 ?
C19 C20 1.401(3) ?
C19 C23 1.418(2) ?
C20 C21 1.349(3) ?
C20 H20A 0.9300 ?
C21 C22 1.403(2) ?
C21 H21A 0.9300 ?
C22 H22A 0.9300 ?
C24 C23 1.437(2) ?
O1 C25 1.2342(19) ?
O2 C25 1.2873(18) ?
N7 C30 1.343(2) ?
N7 C29 1.351(3) ?
C25 C26 1.499(2) ?
C26 C30 1.377(2) ?
C26 C27 1.387(2) ?
C27 C28 1.386(3) ?
C27 H27A 0.9300 ?
C28 C29 1.354(4) ?
C28 H28A 0.9300 ?
C29 H29A 0.9300 ?
C30 H30A 0.9300 ?
O3 C31 1.2412(18) ?
O4 C31 1.2708(16) ?
C34 C35 1.375(3) ?
C34 C36 1.376(3) ?
C34 H34A 0.9300 ?
C31 C32 1.501(2) ?
C32 C33 1.380(2) ?
C32 C36 1.383(2) ?
C33 N5 1.338(2) ?
C33 H33A 0.9300 ?
N5 C35 1.320(3) ?
C35 H35A 0.9300 ?
C36 H36A 0.9300 ?
O5 C37 1.2399(18) ?
O6 C37 1.2634(16) ?
N6 C39 1.338(2) ?
N6 C40 1.345(3) ?
C37 C38 1.506(2) ?
C38 C39 1.380(2) ?
C38 C42 1.388(2) ?
C39 H39A 0.9300 ?
C40 C41 1.354(3) ?
C40 H40A 0.9300 ?
C41 C42 1.377(3) ?
C41 H41A 0.9300 ?
C42 H42A 0.9300 ?
O7 H7B 0.8498 ?
O7 H7A 0.8497 ?
O8 H8B 0.8497 ?
O8 H8A 0.8495 ?
O9 H9B 0.8498 ?
O9 H9A 0.8494 ?
O10 H10B 0.8496 ?
O10 H10A 0.8498 ?
O11 H11B 0.8495 ?
O11 H11A 0.8498 ?

loop_
_geom_hbond_atom_site_label_D
_geom_hbond_atom_site_label_H
_geom_hbond_atom_site_label_A
_geom_hbond_site_symmetry_A
_geom_hbond_distance_DH
_geom_hbond_distance_HA
_geom_hbond_distance_DA
_geom_hbond_angle_DHA
_geom_hbond_publ_flag
O7 H7A O1 1_555 0.85 1.77 2.612(2) 172 yes
O7 H7B O9 1_565 0.85 1.85 2.701(2) 178 yes
O8 H8A O5 1_555 0.85 1.82 2.643(2) 163 yes
O8 H8B O10 1_555 0.85 1.90 2.744(2) 176 yes
O9 H9A O10 1_545 0.85 1.96 2.786(2) 164 yes
O9 H9B O11 1_455 0.85 1.92 2.763(2) 173 yes
O10 H10A O3 1_455 0.85 1.89 2.731(2) 172 yes
O10 H10B O2 1_455 0.85 2.05 2.886(2) 169 yes
O11 H11A N6 1_555 0.85 2.04 2.868(2) 165 yes
O11 H11B N5 2_766 0.85 2.05 2.894(2) 174 yes
